data_7040424
loop_
_publ_author_name
'Borup, Mette Andersen'
'Blichfeld, Anders Bank'
'Madsen, Solveig R\/ogild'
'Iversen, Bo Brummerstedt'

_publ_section_title
;
 High-pressure single crystal X-ray diffraction study of thermoelectric
 ZnSb and \b-Zn4Sb3.
;
_journal_issue 38
_journal_name_full 'Dalton transactions (Cambridge, England : 2003)'
_journal_page_first 15097
_journal_page_last 15103
_journal_paper_doi 10.1039/c6dt02323a
_journal_volume 45
_journal_year 2016
_chemical_formula_moiety 'Sb30 Zn38.4'
_chemical_formula_sum 'Sb30 Zn38.38'
_chemical_formula_weight 6161.14
_chemical_name_systematic 'Zinc antimonide'
_space_group_crystal_system trigonal
_space_group_IT_number 167
_space_group_name_Hall '-R 3 2"c'
_space_group_name_H-M_alt 'R -3 c'
_symmetry_space_group_name_Hall '-R 3 2"c'
_symmetry_space_group_name_H-M 'R -3 c :H'
_audit_creation_date 2016-05-16
_audit_creation_method
;
Olex2 1.2
(compiled 2016.02.19 svn.r3266 for OlexSys, GUI svn.r5155)
;
_audit_update_record
;
2016-07-11 deposited with the CCDC.
2016-08-22 downloaded from the CCDC.
;
_cell_angle_alpha 90
_cell_angle_beta 90
_cell_angle_gamma 120
_cell_formula_units_Z 1
_cell_length_a 12.1567(13)
_cell_length_b 12.1567(13)
_cell_length_c 12.3689(13)
_cell_measurement_pressure 800000(20000)
_cell_measurement_reflns_used 806
_cell_measurement_temperature 296(2)
_cell_measurement_theta_max 21.69
_cell_measurement_theta_min 4.01
_cell_volume 1583.0(3)
_computing_cell_refinement 'SAINT v8.34A (Bruker, 2013)'
_computing_data_reduction 'SAINT v8.34A (Bruker, 2013)'
_computing_molecular_graphics 'Olex2 (Dolomanov et al., 2009)'
_computing_publication_material 'Olex2 (Dolomanov et al., 2009)'
_computing_structure_refinement 'ShelXL (Sheldrick, 2015)'
_diffrn_ambient_temperature 296.15
_diffrn_measured_fraction_theta_full 0.953
_diffrn_measured_fraction_theta_max 0.888
_diffrn_measurement_device_type 'Bruker APEX-II CCD'
_diffrn_measurement_method '\f and \w scans'
_diffrn_radiation_type AgK\a
_diffrn_radiation_wavelength 0.56086
_diffrn_reflns_av_R_equivalents 0.1098
_diffrn_reflns_av_unetI/netI 0.0475
_diffrn_reflns_Laue_measured_fraction_full 0.953
_diffrn_reflns_Laue_measured_fraction_max 0.888
_diffrn_reflns_limit_h_max 15
_diffrn_reflns_limit_h_min -15
_diffrn_reflns_limit_k_max 10
_diffrn_reflns_limit_k_min -10
_diffrn_reflns_limit_l_max 16
_diffrn_reflns_limit_l_min -16
_diffrn_reflns_number 4402
_diffrn_reflns_point_group_measured_fraction_full 0.953
_diffrn_reflns_point_group_measured_fraction_max 0.888
_diffrn_reflns_theta_full 19.665
_diffrn_reflns_theta_max 21.973
_diffrn_reflns_theta_min 2.644
_diffrn_standards_number 0
_exptl_absorpt_coefficient_mu 14.075
_exptl_absorpt_correction_T_max 0.7447
_exptl_absorpt_correction_T_min 0.6546
_exptl_absorpt_correction_type multi-scan
_exptl_absorpt_process_details
;
SADABS-2012/1 (Bruker,2012) was used for absorption correction.
wR2(int) was 0.1233 before and 0.0587 after correction.
The Ratio of minimum to maximum transmission is 0.8790.
The \l/2 correction factor is 0.0015.
;
_exptl_crystal_colour 'metallic grayish gray'
_exptl_crystal_colour_lustre metallic
_exptl_crystal_colour_modifier grayish
_exptl_crystal_colour_primary gray
_exptl_crystal_density_diffrn 6.463
_exptl_crystal_description irregular
_exptl_crystal_F_000 2681
_exptl_crystal_size_max 0.06
_exptl_crystal_size_mid 0.03
_exptl_crystal_size_min 0.015
_refine_diff_density_max 1.832
_refine_diff_density_min -1.352
_refine_diff_density_rms 0.305
_refine_ls_extinction_method none
_refine_ls_goodness_of_fit_ref 0.995
_refine_ls_hydrogen_treatment undef
_refine_ls_matrix_type full
_refine_ls_number_parameters 32
_refine_ls_number_reflns 395
_refine_ls_number_restraints 1
_refine_ls_restrained_S_all 0.994
_refine_ls_R_factor_all 0.0541
_refine_ls_R_factor_gt 0.0283
_refine_ls_shift/su_max 0.000
_refine_ls_shift/su_mean 0.000
_refine_ls_structure_factor_coef Fsqd
_refine_ls_weighting_details 'w=1/[\s^2^(Fo^2^)+(0.0256P)^2^] where P=(Fo^2^+2Fc^2^)/3'
_refine_ls_weighting_scheme calc
_refine_ls_wR_factor_gt 0.0489
_refine_ls_wR_factor_ref 0.0557
_reflns_Friedel_coverage 0.000
_reflns_number_gt 291
_reflns_number_total 395
_reflns_threshold_expression 'I > 2\s(I)'
_cod_data_source_file c6dt02323a2.cif
_cod_data_source_block Zn4Sb3_SiO_P2
_cod_depositor_comments
;Adding full bibliography for 7040405--7040434.cif.

 Adding full bibliography for 7040405--7040434.cif.
;
_cod_original_cell_volume 1583.0(4)
_cod_database_code 7040424
_shelx_space_group_comment
;
The symmetry employed for this shelxl refinement is uniquely defined
by the following loop, which should always be used as a source of
symmetry information in preference to the above space-group names.
They are only intended as comments.
;
_olex2_refinement_description
;
1. Uiso/Uaniso restraints and constraints
Uiso(Zn2) = Uiso(Zn3) = Uiso(Zn4)
2. Others
 1*[Sof(Zn1)]+1*[Sof(Zn2)]+1*[Sof(Zn3)]+1*[Sof(Zn4)]=1.068 with esd of 0.002
;

loop_
_space_group_symop_operation_xyz
'x, y, z'
'-y, x-y, z'
'-x+y, -x, z'
'y, x, -z+1/2'
'x-y, -y, -z+1/2'
'-x, -x+y, -z+1/2'
'x+2/3, y+1/3, z+1/3'
'-y+2/3, x-y+1/3, z+1/3'
'-x+y+2/3, -x+1/3, z+1/3'
'y+2/3, x+1/3, -z+5/6'
'x-y+2/3, -y+1/3, -z+5/6'
'-x+2/3, -x+y+1/3, -z+5/6'
'x+1/3, y+2/3, z+2/3'
'-y+1/3, x-y+2/3, z+2/3'
'-x+y+1/3, -x+2/3, z+2/3'
'y+1/3, x+2/3, -z+7/6'
'x-y+1/3, -y+2/3, -z+7/6'
'-x+1/3, -x+y+2/3, -z+7/6'
'-x, -y, -z'
'y, -x+y, -z'
'x-y, x, -z'
'-y, -x, z-1/2'
'-x+y, y, z-1/2'
'x, x-y, z-1/2'
'-x+2/3, -y+1/3, -z+1/3'
'y+2/3, -x+y+1/3, -z+1/3'
'x-y+2/3, x+1/3, -z+1/3'
'-y+2/3, -x+1/3, z-1/6'
'-x+y+2/3, y+1/3, z-1/6'
'x+2/3, x-y+1/3, z-1/6'
'-x+1/3, -y+2/3, -z+2/3'
'y+1/3, -x+y+2/3, -z+2/3'
'x-y+1/3, x+2/3, -z+2/3'
'-y+1/3, -x+2/3, z+1/6'
'-x+y+1/3, y+2/3, z+1/6'
'x+1/3, x-y+2/3, z+1/6'

loop_
_atom_site_label
_atom_site_type_symbol
_atom_site_fract_x
_atom_site_fract_y
_atom_site_fract_z
_atom_site_U_iso_or_equiv
_atom_site_adp_type
_atom_site_occupancy
_atom_site_site_symmetry_order
_atom_site_calc_flag
_atom_site_refinement_flags_posn
_atom_site_refinement_flags_adp
_atom_site_refinement_flags_occupancy
_atom_site_disorder_assembly
_atom_site_disorder_group
Sb1 Sb 0.64343(7) 0.0000 0.2500 0.0167(3) Uani 1 2 d S T P . .
Sb2 Sb 0.6667 0.3333 0.19702(6) 0.0164(3) Uani 1 3 d S T P . .
Zn1 Zn 0.83165(12) 0.25420(12) 0.23659(8) 0.0257(4) Uani 0.923(5) 1 d . . . A 1
Zn2 Zn 0.784(5) 0.238(5) 0.307(4) 0.057(6) Uiso 0.029(3) 1 d . . . A 2
Zn3 Zn 0.902(3) 0.394(3) 0.241(2) 0.057(6) Uiso 0.055(3) 1 d . . . A 2
Zn4 Zn 0.772(3) 0.199(3) 0.089(2) 0.057(6) Uiso 0.059(3) 1 d . . . A 2

loop_
_atom_site_aniso_label
_atom_site_aniso_U_11
_atom_site_aniso_U_22
_atom_site_aniso_U_33
_atom_site_aniso_U_23
_atom_site_aniso_U_13
_atom_site_aniso_U_12
Sb1 0.0194(4) 0.0151(5) 0.0142(3) -0.0005(3) -0.00025(15) 0.0075(2)
Sb2 0.0187(4) 0.0187(4) 0.0119(4) 0.000 0.000 0.0094(2)
Zn1 0.0221(8) 0.0270(8) 0.0290(7) -0.0027(5) -0.0024(5) 0.0130(7)

loop_
_atom_type_symbol
_atom_type_description
_atom_type_scat_dispersion_real
_atom_type_scat_dispersion_imag
_atom_type_scat_source
Zn Zn 0.3242 0.9375 'International Tables Vol C Tables 4.2.6.8 and 6.1.1.4'
Sb Sb -1.0547 1.0104 'International Tables Vol C Tables 4.2.6.8 and 6.1.1.4'

loop_
_geom_angle_atom_site_label_1
_geom_angle_atom_site_label_2
_geom_angle_atom_site_label_3
_geom_angle
_geom_angle_site_symmetry_1
_geom_angle_site_symmetry_3
Zn1 Sb1 Zn1 126.37(6) 32 30_445
Zn2 Sb1 Zn2 55(2) 32 .
Zn2 Sb1 Zn2 169(2) . 5
Zn2 Sb1 Zn2 55(2) 30_445 5
Zn2 Sb1 Zn2 135.2(12) 30_445 .
Zn2 Sb1 Zn2 135.2(12) 32 5
Zn2 Sb1 Zn2 98(3) 32 30_445
Zn2 Sb1 Zn3 38.7(15) 30_445 4_545
Zn2 Sb1 Zn3 74.4(13) . 3_665
Zn2 Sb1 Zn3 139.9(15) 30_445 32
Zn2 Sb1 Zn3 42.4(14) 30_445 30_445
Zn2 Sb1 Zn3 116.8(14) 5 3_665
Zn2 Sb1 Zn3 37.1(13) 5 30_445
Zn2 Sb1 Zn3 64.8(14) 32 4_545
Zn2 Sb1 Zn3 139.9(15) 32 30_445
Zn2 Sb1 Zn3 142.5(14) . 30_445
Zn2 Sb1 Zn3 116.8(14) . 4_545
Zn2 Sb1 Zn3 42.4(14) 32 32
Zn2 Sb1 Zn3 38.8(15) 32 3_665
Zn2 Sb1 Zn3 37.1(13) . 32
Zn2 Sb1 Zn3 142.5(13) 5 32
Zn2 Sb1 Zn3 64.8(13) 30_445 3_665
Zn2 Sb1 Zn3 74.4(13) 5 4_545
Zn2 Sb1 Zn4 53.9(14) 5 35_645
Zn2 Sb1 Zn4 144.7(14) 32 35_645
Zn2 Sb1 Zn4 115.0(13) . 35_645
Zn2 Sb1 Zn4 106.8(14) 32 25_655
Zn2 Sb1 Zn4 106.8(14) 30_445 35_645
Zn2 Sb1 Zn4 144.7(14) 30_445 25_655
Zn2 Sb1 Zn4 53.9(14) . 25_655
Zn2 Sb1 Zn4 115.0(13) 5 25_655
Zn3 Sb1 Zn3 79.5(11) 4_545 30_445
Zn3 Sb1 Zn3 177.7(12) 30_445 32
Zn3 Sb1 Zn3 79.5(11) 3_665 32
Zn3 Sb1 Zn3 45.8(13) 4_545 3_665
Zn3 Sb1 Zn3 102.7(8) 4_545 32
Zn3 Sb1 Zn3 102.7(8) 3_665 30_445
Zn4 Sb1 Zn3 124.7(8) 25_655 3_665
Zn4 Sb1 Zn3 106.7(8) 35_645 32
Zn4 Sb1 Zn3 124.7(8) 35_645 4_545
Zn4 Sb1 Zn3 170.3(9) 35_645 3_665
Zn4 Sb1 Zn3 106.7(8) 25_655 30_445
Zn4 Sb1 Zn3 170.3(9) 25_655 4_545
Zn4 Sb1 Zn3 71.2(8) 25_655 32
Zn4 Sb1 Zn3 71.2(8) 35_645 30_445
Zn4 Sb1 Zn4 64.9(11) 25_655 35_645
Sb2 Sb2 Zn4 62.2(5) 16_544 .
Sb2 Sb2 Zn4 62.2(5) 16_544 2_655
Zn1 Sb2 Sb2 100.57(3) 2_655 16_544
Zn1 Sb2 Sb2 100.57(3) . 16_544
Zn1 Sb2 Sb2 100.57(3) 3_665 16_544
Zn1 Sb2 Zn1 116.714(17) . 3_665
Zn1 Sb2 Zn1 116.713(17) . 2_655
Zn1 Sb2 Zn1 116.714(17) 3_665 2_655
Zn2 Sb2 Sb2 121.3(12) 3_665 16_544
Zn2 Sb2 Sb2 121.3(12) 2_655 16_544
Zn2 Sb2 Sb2 121.3(12) . 16_544
Zn2 Sb2 Zn2 95.5(16) . 2_655
Zn2 Sb2 Zn2 95.5(16) . 3_665
Zn2 Sb2 Zn2 95.5(16) 3_665 2_655
Zn2 Sb2 Zn3 42.3(14) . .
Zn2 Sb2 Zn3 133.1(12) 2_655 3_665
Zn2 Sb2 Zn3 42.3(14) 3_665 3_665
Zn2 Sb2 Zn3 74.7(14) 3_665 2_655
Zn2 Sb2 Zn3 74.7(14) 2_655 .
Zn2 Sb2 Zn3 133.1(12) 3_665 .
Zn2 Sb2 Zn3 42.3(14) 2_655 2_655
Zn2 Sb2 Zn3 74.7(14) . 3_665
Zn2 Sb2 Zn3 133.1(12) . 2_655
Zn2 Sb2 Zn4 59.6(13) . .
Zn2 Sb2 Zn4 122.2(13) 3_665 .
Zn2 Sb2 Zn4 59.6(13) 2_655 2_655
Zn2 Sb2 Zn4 122.2(13) . 2_655
Zn2 Sb2 Zn4 134.6(13) 3_665 2_655
Zn2 Sb2 Zn4 134.6(13) 2_655 .
Zn3 Sb2 Sb2 101.9(6) 2_655 16_544
Zn3 Sb2 Sb2 101.9(6) 3_665 16_544
Zn3 Sb2 Sb2 101.9(6) . 16_544
Zn3 Sb2 Zn3 115.9(4) 3_665 2_655
Zn3 Sb2 Zn3 115.9(4) . 3_665
Zn3 Sb2 Zn3 115.9(4) . 2_655
Zn3 Sb2 Zn4 61.3(8) . .
Zn3 Sb2 Zn4 160.6(8) 2_655 .
Zn3 Sb2 Zn4 79.9(8) 3_665 .
Zn3 Sb2 Zn4 79.9(8) . 2_655
Zn3 Sb2 Zn4 160.6(8) 3_665 2_655
Zn3 Sb2 Zn4 61.3(8) 2_655 2_655
Zn4 Sb2 Zn4 100.0(6) . 2_655
Sb1 Zn1 Sb1 120.49(4) 25_655 .
Sb1 Zn1 Sb1 107.48(4) 33_545 .
Sb1 Zn1 Sb1 98.41(4) 33_545 25_655
Sb1 Zn1 Zn1 116.75(6) 33_545 25_655
Sb2 Zn1 Sb1 124.97(4) . 33_545
Sb2 Zn1 Sb1 113.68(4) . 25_655
Sb2 Zn1 Sb1 93.58(4) . .
Sb2 Zn1 Zn1 117.84(6) . 25_655
Zn1 Zn1 Sb1 60.11(5) 25_655 .
Zn1 Zn1 Sb1 60.37(4) 25_655 25_655
Sb1 Zn2 Sb1 121(2) 33_545 .
Sb1 Zn2 Sb2 116(2) . 31_655
Sb1 Zn2 Sb2 92.6(16) 33_545 31_655
Sb1 Zn2 Sb2 98.7(17) . .
Sb1 Zn2 Sb2 140(2) 33_545 .
Sb1 Zn2 Zn3 61.7(13) . 35_645
Sb1 Zn2 Zn3 61.0(13) 33_545 35_645
Sb1 Zn2 Zn4 124(2) 33_545 .
Sb1 Zn2 Zn4 65.9(13) . .
Sb2 Zn2 Sb2 73.2(13) . 31_655
Sb2 Zn2 Zn3 159(2) . 35_645
Sb2 Zn2 Zn4 64.7(13) . .
Zn2 Zn2 Sb1 59(2) 32 .
Zn2 Zn2 Sb1 66(2) 33_545 33_545
Zn2 Zn2 Sb1 171(2) 33_545 .
Zn2 Zn2 Sb1 129(4) 32 33_545
Zn2 Zn2 Sb2 74.6(12) 32 .
Zn2 Zn2 Sb2 57.1(15) 33_545 31_655
Zn2 Zn2 Sb2 74.6(12) 33_545 .
Zn2 Zn2 Sb2 57.1(15) 32 31_655
Zn2 Zn2 Zn2 113(2) 32 33_545
Zn2 Zn2 Zn3 88(3) 32 35_645
Zn2 Zn2 Zn3 124(3) 33_545 35_645
Zn2 Zn2 Zn4 103(3) 32 .
Zn2 Zn2 Zn4 125(3) 33_545 25_655
Zn2 Zn2 Zn4 115(3) 33_545 .
Zn2 Zn2 Zn4 121(3) 32 25_655
Zn3 Zn2 Sb1 77(2) . 33_545
Zn3 Zn2 Sb1 77(2) 32 33_545
Zn3 Zn2 Sb1 137(3) . .
Zn3 Zn2 Sb1 75(2) 32 .
Zn3 Zn2 Sb2 107.9(19) 35_645 31_655
Zn3 Zn2 Sb2 123(3) 32 .
Zn3 Zn2 Sb2 69.3(19) . .
Zn3 Zn2 Sb2 100(2) . 31_655
Zn3 Zn2 Sb2 60.7(19) 32 31_655
Zn3 Zn2 Zn2 53(3) 32 32
Zn3 Zn2 Zn2 103(4) 32 33_545
Zn3 Zn2 Zn2 142(2) . 32
Zn3 Zn2 Zn2 46(2) . 33_545
Zn3 Zn2 Zn3 49(2) 32 35_645
Zn3 Zn2 Zn3 129(3) . 35_645
Zn3 Zn2 Zn3 146(3) 32 .
Zn3 Zn2 Zn4 141(3) 32 .
Zn3 Zn2 Zn4 99(3) 32 25_655
Zn3 Zn2 Zn4 72(2) . .
Zn3 Zn2 Zn4 92(2) . 25_655
Zn4 Zn2 Sb1 63.7(15) 25_655 .
Zn4 Zn2 Sb1 71.2(16) 25_655 33_545
Zn4 Zn2 Sb2 130(2) 25_655 .
Zn4 Zn2 Sb2 137(2) . 31_655
Zn4 Zn2 Sb2 157(2) 25_655 31_655
Zn4 Zn2 Zn3 50.2(13) 25_655 35_645
Zn4 Zn2 Zn3 108.8(19) . 35_645
Zn4 Zn2 Zn4 65.2(16) 25_655 .
Sb1 Zn3 Sb1 110.0(10) 2_655 25_655
Sb1 Zn3 Sb1 110.4(10) 2_655 33_545
Sb1 Zn3 Sb1 98.3(9) 33_545 25_655
Sb1 Zn3 Zn2 106.4(15) 33_545 29_655
Sb1 Zn3 Zn2 54.2(13) 2_655 29_655
Sb1 Zn3 Zn4 56.8(7) 25_655 .
Sb1 Zn3 Zn4 59.3(7) 25_655 25_655
Sb1 Zn3 Zn4 158.5(12) 2_655 25_655
Sb1 Zn3 Zn4 57.3(7) 33_545 25_655
Sb1 Zn3 Zn4 57.6(7) 2_655 9_665
Sb1 Zn3 Zn4 111.7(11) 33_545 .
Sb1 Zn3 Zn4 53.1(7) 33_545 9_665
Sb1 Zn3 Zn4 111.1(11) 25_655 9_665
Sb1 Zn3 Zn4 137.2(11) 2_655 .
Sb2 Zn3 Sb1 125.1(10) . 33_545
Sb2 Zn3 Sb1 97.4(10) . 2_655
Sb2 Zn3 Sb1 115.6(10) . 25_655
Sb2 Zn3 Zn2 128.0(15) . 29_655
Sb2 Zn3 Zn4 132.5(12) . 9_665
Sb2 Zn3 Zn4 104.1(10) . 25_655
Sb2 Zn3 Zn4 63.4(8) . .
Zn2 Zn3 Sb1 67.7(19) 33_545 33_545
Zn2 Zn3 Sb1 106(2) . 25_655
Zn2 Zn3 Sb1 144(2) . 2_655
Zn2 Zn3 Sb1 64(2) 33_545 2_655
Zn2 Zn3 Sb1 56.9(12) 29_655 25_655
Zn2 Zn3 Sb1 160(3) 33_545 25_655
Zn2 Zn3 Sb1 61.0(17) . 33_545
Zn2 Zn3 Sb2 68.4(19) . .
Zn2 Zn3 Sb2 85(2) 33_545 .
Zn2 Zn3 Zn2 111(3) 33_545 29_655
Zn2 Zn3 Zn2 80(3) 33_545 .
Zn2 Zn3 Zn2 159(2) . 29_655
Zn2 Zn3 Zn3 93(2) 33_545 6_765
Zn2 Zn3 Zn3 127(2) . 6_765
Zn2 Zn3 Zn4 141(3) 33_545 .
Zn2 Zn3 Zn4 107(2) . 9_665
Zn2 Zn3 Zn4 118(2) 33_545 25_655
Zn2 Zn3 Zn4 131(2) . 17_554
Zn2 Zn3 Zn4 127(2) 33_545 17_554
Zn2 Zn3 Zn4 72.6(13) 29_655 9_665
Zn2 Zn3 Zn4 49(2) 33_545 9_665
Zn2 Zn3 Zn4 106.1(15) 29_655 .
Zn2 Zn3 Zn4 50.2(18) . 25_655
Zn2 Zn3 Zn4 67.8(19) . .
Zn2 Zn3 Zn4 109.4(16) 29_655 25_655
Zn3 Zn3 Sb1 67.1(6) 6_765 2_655
Zn3 Zn3 Sb1 67.5(12) 6_765 25_655
Zn3 Zn3 Sb1 68.2(11) 6_765 33_545
Zn3 Zn3 Sb2 163.5(9) 6_765 .
Zn3 Zn3 Zn2 38.4(15) 6_765 29_655
Zn3 Zn3 Zn4 91.4(7) 6_765 25_655
Zn3 Zn3 Zn4 123.9(15) 6_765 .
Zn3 Zn3 Zn4 44.4(12) 6_765 9_665
Zn3 Zn3 Zn4 94.5(17) 6_765 17_554
Zn4 Zn3 Sb1 63.5(9) 17_554 25_655
Zn4 Zn3 Sb1 159.4(15) 17_554 33_545
Zn4 Zn3 Sb1 70.3(11) 17_554 2_655
Zn4 Zn3 Sb2 74.0(10) 17_554 .
Zn4 Zn3 Zn2 56.4(15) 17_554 29_655
Zn4 Zn3 Zn4 55.7(10) . 25_655
Zn4 Zn3 Zn4 67.7(13) 17_554 .
Zn4 Zn3 Zn4 161.4(13) . 9_665
Zn4 Zn3 Zn4 114.4(14) 17_554 25_655
Zn4 Zn3 Zn4 122.0(14) 17_554 9_665
Zn4 Zn3 Zn4 106.7(9) 25_655 9_665
Sb1 Zn4 Sb1 108.2(8) 25_655 15_654
Sb1 Zn4 Sb1 92.8(8) 15_654 .
Sb1 Zn4 Sb1 120.4(9) 25_655 .
Sb1 Zn4 Sb2 87.4(7) 15_654 16_544
Sb1 Zn4 Sb2 109.4(9) 25_655 16_544
Sb1 Zn4 Sb2 134.0(9) 15_654 .
Sb1 Zn4 Sb2 111.4(9) 25_655 .
Sb1 Zn4 Sb2 127.1(9) . 16_544
Sb1 Zn4 Zn2 88.5(13) 25_655 .
Sb1 Zn4 Zn3 60.4(8) 25_655 .
Sb1 Zn4 Zn4 57.6(6) 25_655 17_554
Sb1 Zn4 Zn4 128.2(14) 15_654 17_554
Sb1 Zn4 Zn4 64.9(10) 25_655 25_655
Sb2 Zn4 Sb1 86.9(7) . .
Sb2 Zn4 Sb2 58.0(5) . 16_544
Zn2 Zn4 Sb1 89.8(16) 25_655 .
Zn2 Zn4 Sb1 147.8(16) . 15_654
Zn2 Zn4 Sb1 55.1(13) . .
Zn2 Zn4 Sb1 62.4(15) 25_655 25_655
Zn2 Zn4 Sb1 55.7(13) 25_655 15_654
Zn2 Zn4 Sb2 169.9(17) 25_655 .
Zn2 Zn4 Sb2 113.4(13) . 16_544
Zn2 Zn4 Sb2 130.6(16) 25_655 16_544
Zn2 Zn4 Sb2 55.8(12) . .
Zn2 Zn4 Zn2 114.8(16) 25_655 .
Zn2 Zn4 Zn3 115.7(18) 25_655 .
Zn2 Zn4 Zn3 40.0(13) . .
Zn2 Zn4 Zn4 63.5(16) 25_655 25_655
Zn2 Zn4 Zn4 116.1(16) 25_655 17_554
Zn2 Zn4 Zn4 51.3(14) . 25_655
Zn2 Zn4 Zn4 84.0(16) . 17_554
Zn3 Zn4 Sb1 154.9(14) 17_554 .
Zn3 Zn4 Sb1 94.8(9) . .
Zn3 Zn4 Sb1 168.5(12) . 15_654
Zn3 Zn4 Sb1 68.4(11) 17_554 25_655
Zn3 Zn4 Sb1 62.4(9) 17_554 15_654
Zn3 Zn4 Sb2 112.6(12) 17_554 .
Zn3 Zn4 Sb2 94.9(9) . 16_544
Zn3 Zn4 Sb2 59.8(10) 17_554 16_544
Zn3 Zn4 Sb2 55.3(8) . .
Zn3 Zn4 Zn2 149.0(19) 17_554 .
Zn3 Zn4 Zn2 73.4(17) 17_554 25_655
Zn3 Zn4 Zn3 109.1(13) 17_554 .
Zn3 Zn4 Zn4 126.9(17) 17_554 25_655
Zn3 Zn4 Zn4 45.8(9) . 17_554
Zn3 Zn4 Zn4 106.2(17) 17_554 18_654
Zn3 Zn4 Zn4 66.4(13) 17_554 17_554
Zn4 Zn4 Sb1 174.5(16) 18_654 25_655
Zn4 Zn4 Sb1 138.6(13) 17_554 .
Zn4 Zn4 Sb1 65.0(10) 18_654 .
Zn4 Zn4 Sb1 110.5(13) 25_655 15_654
Zn4 Zn4 Sb1 69.4(10) 18_654 15_654
Zn4 Zn4 Sb1 55.5(9) 25_655 .
Zn4 Zn4 Sb2 107.0(12) 25_655 .
Zn4 Zn4 Sb2 59.5(7) 17_554 16_544
Zn4 Zn4 Sb2 61.8(7) 17_554 .
Zn4 Zn4 Sb2 65.9(8) 18_654 16_544
Zn4 Zn4 Sb2 162.1(16) 25_655 16_544
Zn4 Zn4 Sb2 69.0(8) 18_654 .
Zn4 Zn4 Zn2 117.9(16) 18_654 25_655
Zn4 Zn4 Zn2 96.0(18) 18_654 .
Zn4 Zn4 Zn3 121.8(14) 18_654 .
Zn4 Zn4 Zn3 67.4(12) 25_655 .
Zn4 Zn4 Zn4 120.4(18) 18_654 25_655
Zn4 Zn4 Zn4 119.7(2) 18_654 17_554
Zn4 Zn4 Zn4 106.0(14) 25_655 17_554

loop_
_geom_bond_atom_site_label_1
_geom_bond_atom_site_label_2
_geom_bond_distance
_geom_bond_site_symmetry_2
Sb1 Zn1 2.7086(12) 30_445
Sb1 Zn1 2.7085(12) 32
Sb1 Zn2 2.62(5) .
Sb1 Zn2 2.46(5) 30_445
Sb1 Zn2 2.62(5) 5
Sb1 Zn2 2.46(5) 32
Sb1 Zn3 2.65(3) 4_545
Sb1 Zn3 2.74(3) 30_445
Sb1 Zn3 2.65(3) 3_665
Sb1 Zn3 2.74(3) 32
Sb1 Zn4 2.65(3) 35_645
Sb1 Zn4 2.65(3) 25_655
Sb2 Sb2 2.8125(16) 16_544
Sb2 Zn1 2.6678(12) .
Sb2 Zn1 2.6678(12) 2_655
Sb2 Zn1 2.6678(12) 3_665
Sb2 Zn2 2.62(5) 3_665
Sb2 Zn2 2.62(5) 2_655
Sb2 Zn2 2.62(5) .
Sb2 Zn3 2.64(3) .
Sb2 Zn3 2.64(3) 3_665
Sb2 Zn3 2.64(3) 2_655
Sb2 Zn4 2.87(2) .
Sb2 Zn4 2.87(2) 2_655
Zn1 Sb1 2.7085(12) 33_545
Zn1 Sb1 2.7753(14) 25_655
Zn1 Zn1 2.758(2) 25_655
Zn2 Sb1 2.46(5) 33_545
Zn2 Sb2 3.01(5) 31_655
Zn2 Zn2 2.33(6) 32
Zn2 Zn2 2.33(6) 33_545
Zn2 Zn3 2.74(6) 35_645
Zn2 Zn3 1.71(6) 32
Zn2 Zn3 1.90(6) .
Zn2 Zn4 2.38(6) 25_655
Zn2 Zn4 2.73(6) .
Zn3 Sb1 2.74(3) 33_545
Zn3 Sb1 2.75(3) 25_655
Zn3 Sb1 2.65(3) 2_655
Zn3 Zn2 1.71(6) 33_545
Zn3 Zn2 2.74(6) 29_655
Zn3 Zn3 2.07(6) 6_765
Zn3 Zn4 2.81(4) .
Zn3 Zn4 2.20(4) 17_554
Zn3 Zn4 3.14(4) 9_665
Zn3 Zn4 3.10(4) 25_655
Zn4 Sb1 2.82(3) 15_654
Zn4 Sb1 2.65(3) 25_655
Zn4 Sb2 2.93(2) 16_544
Zn4 Zn2 2.38(6) 25_655
Zn4 Zn3 2.20(4) 17_554
Zn4 Zn4 2.22(5) 18_654
Zn4 Zn4 2.77(5) 25_655
Zn4 Zn4 2.84(6) 17_554

loop_
_geom_torsion_atom_site_label_1
_geom_torsion_atom_site_label_2
_geom_torsion_atom_site_label_3
_geom_torsion_atom_site_label_4
_geom_torsion
_geom_torsion_site_symmetry_1
_geom_torsion_site_symmetry_4
Sb1 Zn2 Zn3 Sb1 -85(3) 33_545 2_655
Sb1 Zn2 Zn3 Sb1 90.5(13) 33_545 25_655
Sb1 Zn2 Zn3 Sb1 -32(4) . 25_655
Sb1 Zn2 Zn3 Sb1 152(2) . 2_655
Sb1 Zn2 Zn3 Sb1 -122(4) . 33_545
Sb1 Zn2 Zn3 Sb2 -157.9(16) 33_545 .
Sb1 Zn2 Zn3 Sb2 80(4) . .
Sb1 Zn2 Zn3 Zn2 -65(9) . 29_655
Sb1 Zn2 Zn3 Zn2 168(3) . 33_545
Sb1 Zn2 Zn3 Zn2 -70(3) 33_545 33_545
Sb1 Zn2 Zn3 Zn2 57(9) 33_545 29_655
Sb1 Zn2 Zn3 Zn3 17(3) 33_545 6_765
Sb1 Zn2 Zn3 Zn3 -105(4) . 6_765
Sb1 Zn2 Zn3 Zn4 159(2) 33_545 17_554
Sb1 Zn2 Zn3 Zn4 11(3) . .
Sb1 Zn2 Zn3 Zn4 -52(3) . 25_655
Sb1 Zn2 Zn3 Zn4 37(6) . 17_554
Sb1 Zn2 Zn3 Zn4 70.1(15) 33_545 25_655
Sb1 Zn2 Zn3 Zn4 -150(3) . 9_665
Sb1 Zn2 Zn3 Zn4 -28.1(16) 33_545 9_665
Sb1 Zn2 Zn3 Zn4 133.1(15) 33_545 .
Sb2 Zn2 Zn3 Sb1 5(4) 31_655 2_655
Sb2 Zn2 Zn3 Sb1 157.9(16) . 33_545
Sb2 Zn2 Zn3 Sb1 90.3(16) 31_655 33_545
Sb2 Zn2 Zn3 Sb1 72(3) . 2_655
Sb2 Zn2 Zn3 Sb1 -111.6(12) . 25_655
Sb2 Zn2 Zn3 Sb1 -179.1(10) 31_655 25_655
Sb2 Zn2 Zn3 Sb2 -67.6(13) 31_655 .
Sb2 Zn2 Zn3 Zn2 147(7) 31_655 29_655
Sb2 Zn2 Zn3 Zn2 88.2(16) . 33_545
Sb2 Zn2 Zn3 Zn2 21(2) 31_655 33_545
Sb2 Zn2 Zn3 Zn2 -145(8) . 29_655
Sb2 Zn2 Zn3 Zn3 175(2) . 6_765
Sb2 Zn2 Zn3 Zn3 107(2) 31_655 6_765
Sb2 Zn2 Zn3 Zn4 129.8(13) . 9_665
Sb2 Zn2 Zn3 Zn4 -132.0(19) . 25_655
Sb2 Zn2 Zn3 Zn4 -110(3) 31_655 17_554
Sb2 Zn2 Zn3 Zn4 62.2(19) 31_655 9_665
Sb2 Zn2 Zn3 Zn4 160(3) 31_655 25_655
Sb2 Zn2 Zn3 Zn4 -43(3) . 17_554
Sb2 Zn2 Zn3 Zn4 -136.6(18) 31_655 .
Sb2 Zn2 Zn3 Zn4 -69.0(9) . .
Zn2 Zn2 Zn3 Sb1 138(6) 32 33_545
Zn2 Zn2 Zn3 Sb1 -16(3) 33_545 2_655
Zn2 Zn2 Zn3 Sb1 160(2) 33_545 25_655
Zn2 Zn2 Zn3 Sb1 70(3) 33_545 33_545
Zn2 Zn2 Zn3 Sb1 53(8) 32 2_655
Zn2 Zn2 Zn3 Sb1 -131(5) 32 25_655
Zn2 Zn2 Zn3 Sb2 -88.2(16) 33_545 .
Zn2 Zn2 Zn3 Sb2 -19(5) 32 .
Zn2 Zn2 Zn3 Zn2 -165(3) 32 29_655
Zn2 Zn2 Zn3 Zn2 69(5) 32 33_545
Zn2 Zn2 Zn3 Zn2 126(7) 33_545 29_655
Zn2 Zn2 Zn3 Zn3 155(5) 32 6_765
Zn2 Zn2 Zn3 Zn3 86(2) 33_545 6_765
Zn2 Zn2 Zn3 Zn4 -88(6) 32 .
Zn2 Zn2 Zn3 Zn4 -151(7) 32 25_655
Zn2 Zn2 Zn3 Zn4 41.6(16) 33_545 9_665
Zn2 Zn2 Zn3 Zn4 -157(2) 33_545 .
Zn2 Zn2 Zn3 Zn4 110(6) 32 9_665
Zn2 Zn2 Zn3 Zn4 -62(7) 32 17_554
Zn2 Zn2 Zn3 Zn4 -131(4) 33_545 17_554
Zn2 Zn2 Zn3 Zn4 140(3) 33_545 25_655
Zn3 Zn2 Zn3 Sb1 -118(3) 35_645 2_655
Zn3 Zn2 Zn3 Sb1 -46(9) 32 2_655
Zn3 Zn2 Zn3 Sb1 130(6) 32 25_655
Zn3 Zn2 Zn3 Sb1 -33(3) 35_645 33_545
Zn3 Zn2 Zn3 Sb1 39(6) 32 33_545
Zn3 Zn2 Zn3 Sb1 58(4) 35_645 25_655
Zn3 Zn2 Zn3 Sb2 -119(7) 32 .
Zn3 Zn2 Zn3 Sb2 169(4) 35_645 .
Zn3 Zn2 Zn3 Zn2 -31(8) 32 33_545
Zn3 Zn2 Zn3 Zn2 96(10) 32 29_655
Zn3 Zn2 Zn3 Zn2 -103(5) 35_645 33_545
Zn3 Zn2 Zn3 Zn2 24(11) 35_645 29_655
Zn3 Zn2 Zn3 Zn3 -16(5) 35_645 6_765
Zn3 Zn2 Zn3 Zn3 56(8) 32 6_765
Zn3 Zn2 Zn3 Zn4 100(3) 35_645 .
Zn3 Zn2 Zn3 Zn4 11(7) 32 9_665
Zn3 Zn2 Zn3 Zn4 -162(5) 32 17_554
Zn3 Zn2 Zn3 Zn4 126(3) 35_645 17_554
Zn3 Zn2 Zn3 Zn4 172(7) 32 .
Zn3 Zn2 Zn3 Zn4 -61(4) 35_645 9_665
Zn3 Zn2 Zn3 Zn4 109(7) 32 25_655
Zn3 Zn2 Zn3 Zn4 37(2) 35_645 25_655
Zn4 Zn2 Zn3 Sb1 -156(3) 25_655 2_655
Zn4 Zn2 Zn3 Sb1 -42.6(13) . 25_655
Zn4 Zn2 Zn3 Sb1 141(3) . 2_655
Zn4 Zn2 Zn3 Sb1 20(2) 25_655 25_655
Zn4 Zn2 Zn3 Sb1 -133.1(15) . 33_545
Zn4 Zn2 Zn3 Sb1 -70.1(15) 25_655 33_545
Zn4 Zn2 Zn3 Sb2 132.0(19) 25_655 .
Zn4 Zn2 Zn3 Sb2 69.0(9) . .
Zn4 Zn2 Zn3 Zn2 157(2) . 33_545
Zn4 Zn2 Zn3 Zn2 -13(9) 25_655 29_655
Zn4 Zn2 Zn3 Zn2 -140(3) 25_655 33_545
Zn4 Zn2 Zn3 Zn2 -76(8) . 29_655
Zn4 Zn2 Zn3 Zn3 -53(3) 25_655 6_765
Zn4 Zn2 Zn3 Zn3 -116(2) . 6_765
Zn4 Zn2 Zn3 Zn4 -63.1(16) . 25_655
Zn4 Zn2 Zn3 Zn4 -98.1(18) 25_655 9_665
Zn4 Zn2 Zn3 Zn4 -161.2(13) . 9_665
Zn4 Zn2 Zn3 Zn4 63.1(16) 25_655 .
Zn4 Zn2 Zn3 Zn4 89(3) 25_655 17_554
Zn4 Zn2 Zn3 Zn4 26(3) . 17_554
